data_4516373
loop_
_publ_author_name
'Song, Jia-Xi'
'Chen, Jia-Mei'
'Lu, Tong-Bu'

_publ_section_title
;
 Lenalidomide--Gallic Acid Cocrystals with Constant High Solubility
;
_journal_issue 10
_journal_name_full 'Crystal Growth &amp; Design'
_journal_page_first 4869
_journal_paper_doi 10.1021/acs.cgd.5b00699
_journal_volume 15
_journal_year 2015
_chemical_formula_sum 'C20 H21 N3 O9'
_chemical_formula_weight 447.40
_space_group_IT_number 2
_space_group_name_Hall '-P 1'
_space_group_name_H-M_alt 'P -1'
_symmetry_cell_setting triclinic
_symmetry_space_group_name_H-M 'P -1'
_atom_sites_solution_hydrogens geom
_atom_sites_solution_primary direct
_atom_sites_solution_secondary difmap
_audit_creation_method SHELXL-97
_cell_angle_alpha 107.583(6)
_cell_angle_beta 100.840(7)
_cell_angle_gamma 109.819(7)
_cell_formula_units_Z 2
_cell_length_a 10.2719(9)
_cell_length_b 10.3488(6)
_cell_length_c 10.8229(9)
_cell_measurement_reflns_used 2298
_cell_measurement_temperature 150.00(10)
_cell_measurement_theta_max 65.3850
_cell_measurement_theta_min 4.5262
_cell_volume 976.16(16)
_computing_structure_refinement 'SHELXL-97 (Sheldrick, 1997)'
_computing_structure_solution 'SHELXS-97 (Sheldrick, 1990)'
_diffrn_ambient_temperature 150.00(10)
_diffrn_detector_area_resol_mean 10.5058
_diffrn_measured_fraction_theta_full 0.978
_diffrn_measured_fraction_theta_max 0.978
_diffrn_measurement_device_type 'Xcalibur, Atlas, Gemini ultra'
_diffrn_measurement_method '\w scans'
_diffrn_radiation_monochromator graphite
_diffrn_radiation_source 'fine-focus sealed tube'
_diffrn_radiation_type CuK\a
_diffrn_radiation_wavelength 1.54184
_diffrn_reflns_av_R_equivalents 0.0312
_diffrn_reflns_av_sigmaI/netI 0.0422
_diffrn_reflns_limit_h_max 11
_diffrn_reflns_limit_h_min -8
_diffrn_reflns_limit_k_max 11
_diffrn_reflns_limit_k_min -12
_diffrn_reflns_limit_l_max 11
_diffrn_reflns_limit_l_min -12
_diffrn_reflns_number 6051
_diffrn_reflns_theta_full 63.61
_diffrn_reflns_theta_max 63.61
_diffrn_reflns_theta_min 4.53
_diffrn_standards_number 6098
_exptl_absorpt_coefficient_mu 1.038
_exptl_absorpt_correction_T_max 0.9597
_exptl_absorpt_correction_T_min 0.9033
_exptl_absorpt_correction_type multi-scan
_exptl_crystal_colour colourless
_exptl_crystal_density_diffrn 1.522
_exptl_crystal_density_method 'not measured'
_exptl_crystal_description noodle
_exptl_crystal_F_000 468
_exptl_crystal_size_max 0.10
_exptl_crystal_size_mid 0.08
_exptl_crystal_size_min 0.04
_refine_diff_density_max 0.655
_refine_diff_density_min -0.374
_refine_diff_density_rms 0.057
_refine_ls_extinction_method none
_refine_ls_goodness_of_fit_ref 1.034
_refine_ls_hydrogen_treatment mixed
_refine_ls_matrix_type full
_refine_ls_number_parameters 316
_refine_ls_number_reflns 3130
_refine_ls_number_restraints 2
_refine_ls_restrained_S_all 1.034
_refine_ls_R_factor_all 0.0661
_refine_ls_R_factor_gt 0.0496
_refine_ls_shift/su_max 0.000
_refine_ls_shift/su_mean 0.000
_refine_ls_structure_factor_coef Fsqd
_refine_ls_weighting_details 'calc w=1/[\s^2^(Fo^2^)+(0.0676P)^2^+0.5780P] where P=(Fo^2^+2Fc^2^)/3'
_refine_ls_weighting_scheme calc
_refine_ls_wR_factor_gt 0.1232
_refine_ls_wR_factor_ref 0.1365
_reflns_number_gt 2444
_reflns_number_total 3130
_reflns_threshold_expression >2sigma(I)
_cod_data_source_file cg5b00699_si_002.cif
_cod_data_source_block exp_5442
_cod_original_cell_volume 976.16(13)
_cod_database_code 4516373

loop_
_symmetry_equiv_pos_as_xyz
'x, y, z'
'-x, -y, -z'

loop_
_atom_site_label
_atom_site_type_symbol
_atom_site_fract_x
_atom_site_fract_y
_atom_site_fract_z
_atom_site_U_iso_or_equiv
_atom_site_adp_type
_atom_site_occupancy
_atom_site_symmetry_multiplicity
_atom_site_calc_flag
_atom_site_refinement_flags
O2 O 0.3399(2) 0.2988(2) 0.8818(2) 0.0403(5) Uani 1 1 d .
N1 N -0.2554(3) -0.0457(3) 0.7855(2) 0.0300(5) Uani 1 1 d .
O3 O 0.4926(2) 0.6907(2) 0.7646(2) 0.0411(5) Uani 1 1 d .
O1 O 0.2483(2) 0.4820(2) 1.2340(2) 0.0438(5) Uani 1 1 d .
N3 N 0.3979(3) 0.4897(2) 0.8128(2) 0.0304(5) Uani 1 1 d .
C18 C 0.0311(3) 0.2454(3) 1.1091(3) 0.0275(6) Uani 1 1 d .
C19 C -0.1706(3) 0.0321(3) 0.9257(3) 0.0243(6) Uani 1 1 d .
N2 N 0.1472(3) 0.3790(2) 0.9989(3) 0.0356(6) Uani 1 1 d .
C21 C -0.2109(3) -0.0177(3) 1.0248(3) 0.0283(6) Uani 1 1 d .
H21 H -0.2928 -0.1070 0.9979 0.034 Uiso 1 1 calc R
C22 C -0.0092(3) 0.1965(3) 1.2080(3) 0.0309(6) Uani 1 1 d .
H22 H 0.0438 0.2512 1.3006 0.037 Uiso 1 1 calc R
C23 C -0.0469(3) 0.1661(3) 0.9708(3) 0.0258(6) Uani 1 1 d .
C24 C 0.3325(3) 0.4142(3) 0.8853(3) 0.0317(6) Uani 1 1 d .
C25 C -0.1307(3) 0.0638(3) 1.1632(3) 0.0304(6) Uani 1 1 d .
H25 H -0.1600 0.0276 1.2269 0.036 Uiso 1 1 calc R
C26 C 0.4171(3) 0.6323(3) 0.8231(3) 0.0310(6) Uani 1 1 d .
C27 C 0.3415(3) 0.7036(3) 0.9083(3) 0.0355(7) Uani 1 1 d .
H27A H 0.3065 0.7610 0.8657 0.043 Uiso 1 1 calc R
H27B H 0.4116 0.7727 0.9980 0.043 Uiso 1 1 calc R
C28 C 0.1545(3) 0.3821(3) 1.1261(3) 0.0323(6) Uani 1 1 d .
C29 C 0.0230(3) 0.2465(3) 0.8899(3) 0.0316(6) Uani 1 1 d .
H29A H 0.0559 0.1862 0.8269 0.038 Uiso 1 1 calc R
H29B H -0.0434 0.2745 0.8391 0.038 Uiso 1 1 calc R
C30 C 0.2602(4) 0.4894(3) 0.9758(4) 0.0405(7) Uani 1 1 d .
H30 H 0.3359 0.5533 1.0653 0.049 Uiso 1 1 calc R
C31 C 0.2130(4) 0.5909(4) 0.9257(4) 0.0465(8) Uani 1 1 d .
H31A H 0.1762 0.6433 0.9907 0.056 Uiso 1 1 calc R
H31B H 0.1347 0.5325 0.8387 0.056 Uiso 1 1 calc R
H1 H -0.322(4) -0.137(4) 0.767(3) 0.040(9) Uiso 1 1 d .
H2 H -0.202(5) -0.048(4) 0.727(4) 0.070(13) Uiso 1 1 d .
H3 H 0.443(4) 0.439(4) 0.759(4) 0.065(11) Uiso 1 1 d .
O5A O 0.5125(2) 0.71281(18) 1.37202(19) 0.0275(4) Uani 1 1 d .
H5A H 0.4266 0.6908 1.3334 0.041 Uiso 1 1 calc R
O4A O 0.3918(2) 0.8716(2) 1.2749(2) 0.0316(5) Uani 1 1 d .
O7A O 1.0017(2) 1.3628(2) 1.5648(2) 0.0370(5) Uani 1 1 d .
H7A H 1.0495 1.4440 1.5642 0.056 Uiso 1 1 calc R
O6A O 0.8052(2) 0.8376(2) 1.5190(2) 0.0320(5) Uani 1 1 d .
H6A H 0.7405 0.7595 1.5107 0.048 Uiso 1 1 calc R
O8A O 0.8241(2) 1.3803(2) 1.4254(2) 0.0365(5) Uani 1 1 d .
C6A C 0.7435(3) 0.9195(3) 1.4732(3) 0.0237(6) Uani 1 1 d .
C7A C 0.5955(3) 0.8586(3) 1.3984(3) 0.0234(6) Uani 1 1 d .
C8A C 0.6253(3) 1.0929(3) 1.3808(3) 0.0263(6) Uani 1 1 d .
H8A H 0.5867 1.1512 1.3500 0.032 Uiso 1 1 calc R
C9A C 0.7724(3) 1.1534(3) 1.4575(3) 0.0249(6) Uani 1 1 d .
C10A C 0.5368(3) 0.9449(3) 1.3508(3) 0.0251(6) Uani 1 1 d .
C11A C 0.8323(3) 1.0669(3) 1.5029(3) 0.0246(6) Uani 1 1 d .
H11A H 0.9311 1.1081 1.5526 0.030 Uiso 1 1 calc R
C12A C 0.8684(3) 1.3078(3) 1.4827(3) 0.0265(6) Uani 1 1 d .
H4A H 0.356(5) 0.944(4) 1.270(4) 0.071(12) Uiso 1 1 d .
O10 O 0.3439(2) 0.4301(3) 1.4707(2) 0.0473(6) Uani 1 1 d D
H10A H 0.307(5) 0.442(6) 1.392(3) 0.097(16) Uiso 1 1 d D
H10B H 0.337(12) 0.520(7) 1.517(11) 0.26(5) Uiso 1 1 d D

loop_
_atom_site_aniso_label
_atom_site_aniso_U_11
_atom_site_aniso_U_22
_atom_site_aniso_U_33
_atom_site_aniso_U_23
_atom_site_aniso_U_13
_atom_site_aniso_U_12
O2 0.0501(13) 0.0332(11) 0.0550(14) 0.0259(10) 0.0272(11) 0.0245(10)
N1 0.0306(14) 0.0283(13) 0.0254(12) 0.0108(10) 0.0029(11) 0.0092(11)
O3 0.0480(13) 0.0354(11) 0.0409(12) 0.0222(10) 0.0168(11) 0.0113(10)
O1 0.0336(12) 0.0352(11) 0.0435(13) 0.0126(10) -0.0016(10) 0.0029(10)
N3 0.0348(14) 0.0253(11) 0.0320(13) 0.0120(10) 0.0122(11) 0.0123(11)
C18 0.0241(14) 0.0262(13) 0.0322(15) 0.0102(11) 0.0061(12) 0.0133(12)
C19 0.0241(14) 0.0245(13) 0.0261(14) 0.0094(11) 0.0053(11) 0.0144(11)
N2 0.0308(14) 0.0286(12) 0.0452(15) 0.0142(11) 0.0160(12) 0.0084(11)
C21 0.0289(15) 0.0257(13) 0.0331(15) 0.0129(11) 0.0109(12) 0.0131(12)
C22 0.0352(16) 0.0338(15) 0.0263(14) 0.0112(12) 0.0088(12) 0.0188(13)
C23 0.0263(14) 0.0292(14) 0.0302(14) 0.0150(11) 0.0113(12) 0.0173(12)
C24 0.0282(15) 0.0269(14) 0.0411(16) 0.0163(12) 0.0116(13) 0.0102(12)
C25 0.0367(16) 0.0336(15) 0.0303(15) 0.0173(12) 0.0143(13) 0.0197(13)
C26 0.0320(15) 0.0256(14) 0.0296(15) 0.0123(12) 0.0023(13) 0.0084(12)
C27 0.0419(18) 0.0274(14) 0.0373(16) 0.0137(12) 0.0092(14) 0.0158(13)
C28 0.0261(15) 0.0306(15) 0.0382(17) 0.0115(13) 0.0072(13) 0.0132(13)
C29 0.0334(16) 0.0304(14) 0.0318(15) 0.0132(12) 0.0127(13) 0.0125(13)
C30 0.0402(18) 0.0326(16) 0.055(2) 0.0212(14) 0.0246(16) 0.0147(14)
C31 0.057(2) 0.0429(17) 0.058(2) 0.0261(16) 0.0304(18) 0.0311(17)
O5A 0.0238(10) 0.0245(9) 0.0311(10) 0.0120(8) 0.0056(8) 0.0076(8)
O4A 0.0221(10) 0.0273(10) 0.0392(11) 0.0150(9) 0.0006(8) 0.0067(8)
O7A 0.0274(11) 0.0273(10) 0.0430(12) 0.0133(9) 0.0011(9) 0.0024(9)
O6A 0.0278(10) 0.0290(10) 0.0377(11) 0.0142(9) 0.0037(9) 0.0131(8)
O8A 0.0306(11) 0.0286(10) 0.0449(12) 0.0172(9) 0.0042(9) 0.0085(9)
C6A 0.0249(14) 0.0260(13) 0.0219(13) 0.0084(10) 0.0073(11) 0.0136(11)
C7A 0.0252(14) 0.0208(12) 0.0218(13) 0.0066(10) 0.0081(11) 0.0085(11)
C8A 0.0269(15) 0.0268(14) 0.0272(14) 0.0125(11) 0.0080(12) 0.0125(12)
C9A 0.0252(14) 0.0247(13) 0.0243(13) 0.0090(10) 0.0094(11) 0.0097(11)
C10A 0.0230(14) 0.0283(13) 0.0218(13) 0.0096(11) 0.0060(11) 0.0092(11)
C11A 0.0202(13) 0.0278(13) 0.0207(13) 0.0070(10) 0.0029(11) 0.0087(11)
C12A 0.0262(14) 0.0256(13) 0.0261(14) 0.0090(11) 0.0075(12) 0.0107(12)
O10 0.0368(13) 0.0598(15) 0.0433(13) 0.0254(12) 0.0084(11) 0.0165(11)

loop_
_atom_type_symbol
_atom_type_description
_atom_type_scat_dispersion_real
_atom_type_scat_dispersion_imag
_atom_type_scat_source
C C 0.0181 0.0091 'International Tables Vol C Tables 4.2.6.8 and 6.1.1.4'
H H 0.0000 0.0000 'International Tables Vol C Tables 4.2.6.8 and 6.1.1.4'
N N 0.0311 0.0180 'International Tables Vol C Tables 4.2.6.8 and 6.1.1.4'
O O 0.0492 0.0322 'International Tables Vol C Tables 4.2.6.8 and 6.1.1.4'

loop_
_geom_angle_atom_site_label_1
_geom_angle_atom_site_label_2
_geom_angle_atom_site_label_3
_geom_angle
C19 N1 H1 113(2)
C19 N1 H2 114(3)
H1 N1 H2 112(3)
C24 N3 C26 127.1(2)
C24 N3 H3 113(2)
C26 N3 H3 119(2)
C23 C18 C22 122.3(3)
C23 C18 C28 108.5(2)
C22 C18 C28 129.3(3)
C23 C19 C21 117.4(2)
C23 C19 N1 120.9(2)
C21 C19 N1 121.7(3)
C28 N2 C30 121.7(3)
C28 N2 C29 113.2(2)
C30 N2 C29 124.8(2)
C25 C21 C19 121.1(3)
C25 C21 H21 119.4
C19 C21 H21 119.4
C25 C22 C18 117.1(3)
C25 C22 H22 121.4
C18 C22 H22 121.4
C18 C23 C19 120.5(2)
C18 C23 C29 109.9(2)
C19 C23 C29 129.6(2)
O2 C24 N3 121.0(2)
O2 C24 C30 122.8(3)
N3 C24 C30 116.0(2)
C22 C25 C21 121.6(3)
C22 C25 H25 119.2
C21 C25 H25 119.2
O3 C26 N3 119.0(3)
O3 C26 C27 124.5(2)
N3 C26 C27 116.4(2)
C26 C27 C31 113.2(2)
C26 C27 H27A 108.9
C31 C27 H27A 108.9
C26 C27 H27B 108.9
C31 C27 H27B 108.9
H27A C27 H27B 107.8
O1 C28 N2 125.3(3)
O1 C28 C18 127.9(3)
N2 C28 C18 106.7(2)
N2 C29 C23 101.7(2)
N2 C29 H29A 111.4
C23 C29 H29A 111.4
N2 C29 H29B 111.4
C23 C29 H29B 111.4
H29A C29 H29B 109.3
N2 C30 C31 114.9(3)
N2 C30 C24 110.3(2)
C31 C30 C24 112.5(3)
N2 C30 H30 106.2
C31 C30 H30 106.2
C24 C30 H30 106.2
C30 C31 C27 110.0(3)
C30 C31 H31A 109.7
C27 C31 H31A 109.7
C30 C31 H31B 109.7
C27 C31 H31B 109.7
H31A C31 H31B 108.2
C7A O5A H5A 109.5
C10A O4A H4A 108(3)
C12A O7A H7A 109.5
C6A O6A H6A 109.5
O6A C6A C11A 118.2(2)
O6A C6A C7A 121.9(2)
C11A C6A C7A 119.9(2)
O5A C7A C6A 117.7(2)
O5A C7A C10A 122.0(2)
C6A C7A C10A 120.4(2)
C10A C8A C9A 119.3(2)
C10A C8A H8A 120.4
C9A C8A H8A 120.4
C8A C9A C11A 121.1(2)
C8A C9A C12A 119.4(2)
C11A C9A C12A 119.4(2)
O4A C10A C8A 125.1(2)
O4A C10A C7A 115.0(2)
C8A C10A C7A 119.9(2)
C6A C11A C9A 119.5(2)
C6A C11A H11A 120.3
C9A C11A H11A 120.3
O8A C12A O7A 122.2(2)
O8A C12A C9A 121.2(2)
O7A C12A C9A 116.7(2)
H10A O10 H10B 85(7)

loop_
_geom_bond_atom_site_label_1
_geom_bond_atom_site_label_2
_geom_bond_distance
O2 C24 1.212(3)
N1 C19 1.414(3)
N1 H1 0.89(4)
N1 H2 0.91(4)
O3 C26 1.211(3)
O1 C28 1.238(4)
N3 C24 1.375(4)
N3 C26 1.386(3)
N3 H3 0.96(4)
C18 C23 1.384(4)
C18 C22 1.388(4)
C18 C28 1.477(4)
C19 C23 1.392(4)
C19 C21 1.394(4)
N2 C28 1.354(4)
N2 C30 1.448(4)
N2 C29 1.473(4)
C21 C25 1.391(4)
C21 H21 0.9300
C22 C25 1.374(4)
C22 H22 0.9300
C23 C29 1.499(4)
C24 C30 1.523(4)
C25 H25 0.9300
C26 C27 1.498(4)
C27 C31 1.524(4)
C27 H27A 0.9700
C27 H27B 0.9700
C29 H29A 0.9700
C29 H29B 0.9700
C30 C31 1.492(4)
C30 H30 0.9800
C31 H31A 0.9700
C31 H31B 0.9700
O5A C7A 1.364(3)
O5A H5A 0.8200
O4A C10A 1.366(3)
O4A H4A 0.94(4)
O7A C12A 1.302(3)
O7A H7A 0.8200
O6A C6A 1.366(3)
O6A H6A 0.8200
O8A C12A 1.250(3)
C6A C11A 1.383(4)
C6A C7A 1.394(4)
C7A C10A 1.397(4)
C8A C10A 1.387(4)
C8A C9A 1.392(4)
C8A H8A 0.9300
C9A C11A 1.395(4)
C9A C12A 1.472(4)
C11A H11A 0.9300
O10 H10A 0.93(2)
O10 H10B 0.95(2)

loop_
_geom_hbond_atom_site_label_D
_geom_hbond_atom_site_label_H
_geom_hbond_atom_site_label_A
_geom_hbond_distance_DH
_geom_hbond_distance_HA
_geom_hbond_distance_DA
_geom_hbond_angle_DHA
_geom_hbond_site_symmetry_A
N1 H1 O3 0.89(4) 2.11(4) 2.968(3) 161(3) 1_445
N1 H2 O6A 0.91(4) 2.24(4) 3.041(3) 147(4) 1_444
N3 H3 O5A 0.96(4) 2.02(4) 2.952(3) 165(3) 2_667
O5A H5A O1 0.82 2.09 2.688(3) 130.0 .
O7A H7A O8A 0.82 1.80 2.610(3) 172.2 2_788
O6A H6A O10 0.82 1.95 2.722(3) 157.1 2_668
O4A H4A N1 0.94(4) 1.86(4) 2.778(3) 165(4) 2_567
O10 H10A O1 0.93(2) 1.91(2) 2.838(3) 175(5) .
O10 H10B O8A 0.95(2) 2.31(7) 3.129(3) 144(9) 2_678

loop_
_geom_torsion_atom_site_label_1
_geom_torsion_atom_site_label_2
_geom_torsion_atom_site_label_3
_geom_torsion_atom_site_label_4
_geom_torsion
C23 C19 C21 C25 0.3(4)
N1 C19 C21 C25 -176.7(2)
C23 C18 C22 C25 0.4(4)
C28 C18 C22 C25 179.7(2)
C22 C18 C23 C19 0.0(4)
C28 C18 C23 C19 -179.4(2)
C22 C18 C23 C29 -179.9(2)
C28 C18 C23 C29 0.7(3)
C21 C19 C23 C18 -0.4(3)
N1 C19 C23 C18 176.7(2)
C21 C19 C23 C29 179.5(2)
N1 C19 C23 C29 -3.4(4)
C26 N3 C24 O2 -169.6(3)
C26 N3 C24 C30 6.6(4)
C18 C22 C25 C21 -0.5(4)
C19 C21 C25 C22 0.2(4)
C24 N3 C26 O3 171.0(3)
C24 N3 C26 C27 -8.8(4)
O3 C26 C27 C31 158.7(3)
N3 C26 C27 C31 -21.6(4)
C30 N2 C28 O1 5.8(4)
C29 N2 C28 O1 -179.7(3)
C30 N2 C28 C18 -174.0(2)
C29 N2 C28 C18 0.5(3)
C23 C18 C28 O1 179.5(3)
C22 C18 C28 O1 0.1(5)
C23 C18 C28 N2 -0.7(3)
C22 C18 C28 N2 179.9(2)
C28 N2 C29 C23 -0.1(3)
C30 N2 C29 C23 174.2(2)
C18 C23 C29 N2 -0.3(3)
C19 C23 C29 N2 179.7(2)
C28 N2 C30 C31 -113.5(3)
C29 N2 C30 C31 72.7(4)
C28 N2 C30 C24 118.1(3)
C29 N2 C30 C24 -55.7(4)
O2 C24 C30 N2 -28.0(4)
N3 C24 C30 N2 155.8(3)
O2 C24 C30 C31 -157.7(3)
N3 C24 C30 C31 26.1(4)
N2 C30 C31 C27 178.8(3)
C24 C30 C31 C27 -54.0(4)
C26 C27 C31 C30 52.1(4)
O6A C6A C7A O5A 0.1(3)
C11A C6A C7A O5A -179.8(2)
O6A C6A C7A C10A -178.7(2)
C11A C6A C7A C10A 1.3(4)
C10A C8A C9A C11A 0.9(4)
C10A C8A C9A C12A 176.5(2)
C9A C8A C10A O4A -178.8(2)
C9A C8A C10A C7A 0.4(4)
O5A C7A C10A O4A -1.0(3)
C6A C7A C10A O4A 177.8(2)
O5A C7A C10A C8A 179.6(2)
C6A C7A C10A C8A -1.5(4)
O6A C6A C11A C9A -179.9(2)
C7A C6A C11A C9A 0.0(4)
C8A C9A C11A C6A -1.1(4)
C12A C9A C11A C6A -176.7(2)
C8A C9A C12A O8A -7.3(4)
C11A C9A C12A O8A 168.4(2)
C8A C9A C12A O7A 174.2(2)
C11A C9A C12A O7A -10.1(4)
